data_2003372
loop_
_publ_author_name
'Ravikumar, K.'
'Swamy, G. Y. S. K.'
'Venkata Lakshmi, N.'

_publ_section_title
;
 Structure of a Coordination Polymer Reminiscent of the Pleated Sheets
 Observed in Polypeptides:
 Diaqua(2,2'-bipyridine-3,3'-dicarboxylato)copper(II)
;
_journal_issue 4
_journal_name_full 'Acta Crystallographica Section C'
_journal_page_first 608
_journal_page_last 611
_journal_paper_doi 10.1107/S0108270194009789
_journal_volume 51
_journal_year 1995
_chemical_formula_sum 'C12 H10 Cu N2 O6'
_chemical_formula_weight 341.7
_space_group_IT_number 14
_symmetry_cell_setting monoclinic
_symmetry_space_group_name_Hall '-P 2yn'
_symmetry_space_group_name_H-M 'P 1 21/n 1'
_atom_type_scat_source 'SHELXTL-Plus (Sheldrick, 1990)'
_cell_angle_alpha 90.0
_cell_angle_beta 100.33(2)
_cell_angle_gamma 90.0
_cell_formula_units_Z 4
_cell_length_a 10.076(1)
_cell_length_b 11.372(1)
_cell_length_c 10.571(1)
_cell_measurement_reflns_used 25
_cell_measurement_temperature 293
_cell_measurement_theta_max 21
_cell_measurement_theta_min 12
_cell_volume 1191.6(2)
_diffrn_measurement_device 'Siemens R3m/V'
_diffrn_measurement_method \w/2\q
_diffrn_radiation_type 'Mo K\a'
_diffrn_radiation_wavelength 0.71069
_diffrn_reflns_av_R_equivalents 0.017
_diffrn_reflns_limit_h_max 10
_diffrn_reflns_limit_h_min 0
_diffrn_reflns_limit_k_max 12
_diffrn_reflns_limit_k_min 0
_diffrn_reflns_limit_l_max 11
_diffrn_reflns_limit_l_min -11
_diffrn_reflns_number 1777
_diffrn_reflns_theta_max 22.5
_diffrn_standards_decay_% <1
_diffrn_standards_interval_count 98
_diffrn_standards_number 2
_exptl_absorpt_coefficient_mu 1.87
_exptl_absorpt_correction_T_max 0.718
_exptl_absorpt_correction_T_min 0.635
_exptl_absorpt_correction_type empirical
_exptl_crystal_colour 'pale blue'
_exptl_crystal_density_diffrn 1.905
_exptl_crystal_description needle
_exptl_crystal_size_max 0.18
_exptl_crystal_size_mid 0.16
_exptl_crystal_size_min 0.15
_refine_diff_density_max 0.24
_refine_diff_density_min -0.28
_refine_ls_extinction_method none
_refine_ls_goodness_of_fit_obs 1.47
_refine_ls_number_parameters 190
_refine_ls_number_reflns 1118
_refine_ls_R_factor_obs 0.048
_refine_ls_shift/esd_max <0.001
_refine_ls_structure_factor_coef F
_refine_ls_weighting_details 'w = 1/[\s^2^(F) + 0.0004F^2^]'
_refine_ls_weighting_scheme calc
_refine_ls_wR_factor_obs 0.045
_reflns_number_observed 1118
_reflns_number_total 1567
_reflns_observed_criterion I>=3\s(I)
_cod_data_source_file mu1125.cif
_cod_data_source_block mu1125a
_cod_depositor_comments
;
The following automatic conversions were performed:

'_refine_ls_weighting_scheme' value 'w = 1/[\s^2^(F) + 0.0004F^2^]'
was changed to 'calc'. New tag '_refine_ls_weighting_details' was
created. The value of the new tag was set to 'w = 1/[\s^2^(F) +
0.0004F^2^]'.

Automatic conversion script
Id: cif_fix_values 3143 2015-03-26 13:38:13Z robertas 
;
_cod_original_sg_symbol_H-M 'P 21/n'
_cod_database_code 2003372

loop_
_symmetry_equiv_pos_as_xyz
x,y,z
1/2+x,1/2-y,1/2+z
-x,-y,-z
1/2-x,1/2+y,1/2-z

loop_
_atom_site_label
_atom_site_fract_x
_atom_site_fract_y
_atom_site_fract_z
_atom_site_U_iso_or_equiv
Cu .0520(1) 1.0170(1) 1.2137(1) 0.0212(3)
O1 .4026(4) .6754(3) 1.2222(4) 0.022(2)
O2 .5402(4) .7107(3) 1.0802(5) 0.035(2)
O3 .2759(4) .7694(4) .8509(4) 0.025(2)
O4 .2650(4) .5816(3) .9074(4) 0.027(2)
N1 .2300(5) 1.0095(4) 1.1431(5) 0.016(2)
N2 .0345(5) .8558(4) 1.1296(5) 0.018(2)
C1 -.0800(7) .7925(5) 1.1086(7) 0.022(3)
C2 -.0910(7) .6896(5) 1.0382(6) 0.026(3)
C3 .0150(7) .6555(5) .9840(7) 0.021(3)
C4 .1358(7) .7215(5) 1.0017(6) 0.014(2)
C5 .1451(6) .8189(5) 1.0833(6) 0.013(3)
C6 .2643(7) .8972(5) 1.1187(6) 0.013(3)
C7 .3988(7) .8637(5) 1.1302(7) 0.013(3)
C8 .4941(6) .9545(5) 1.1463(6) 0.019(3)
C9 .4568(7) 1.0698(5) 1.1591(7) 0.022(3)
C10 .3237(6) 1.0945(5) 1.1621(6) 0.019(3)
C11 .4524(7) .7383(5) 1.1419(7) 0.018(3)
C12 .2372(6) .6900(5) .9143(6) 0.015(3)
O1W .1184(4) .9361(4) 1.3990(3) 0.029(2)
O2W -.1447(4) 1.0259(3) 1.2107(4) 0.020(2)
H1 -.15573(69) .82003(48) 1.14394(68) ?
H2 -.17160(68) .64298(51) 1.02877(62) ?
H3 .00766(68) .58608(48) .93166(67) ?
H8 .58738(61) .93595(47) 1.14828(62) ?
H9 .52226(66) 1.13184(50) 1.16537(66) ?
H10 .29767(60) 1.17363(46) 1.17762(64) ?
H1W1 .07869(38) .88390(37) 1.43037(34) ?
H2W1 .15864(38) .99021(37) 1.45850(34) ?
H1W2 -.18346(39) 1.01438(35) 1.26772(39) ?
H2W2 -.19237(39) 1.09587(35) 1.19430(39) ?

loop_
_geom_angle_atom_site_label_1
_geom_angle_atom_site_label_2
_geom_angle_atom_site_label_3
_geom_angle_site_symmetry_3
_geom_angle
_geom_angle_publ_flag
O1W Cu O2W . 100.5(2) yes
N2 Cu O1W . 90.1(2) yes
N1 Cu O1W . 99.4(2) yes
O2W Cu O1 4_557 97.5(2) yes
N2 Cu O1 4_557 169.2(2) yes
N2 Cu O2W . 91.8(2) yes
N1 Cu O2W . 158.2(2) yes
N1 Cu N2 . 79.5(2) yes
O1W Cu O1 4_557 93.6(2) yes
N1 Cu O1 4_557 89.9(2) yes
C6 N1 C10 . 120.6(5) yes
N2 C1 C2 . 121.7(6) yes
C2 C3 C4 . 121.2(6) yes
C3 C4 C5 . 117.6(6) yes
N2 C5 C4 . 119.9(6) yes
N2 C5 C6 . 113.6(5) yes
C5 C6 C7 . 126.0(5) yes
C6 C7 C11 . 126.1(6) yes
C8 C7 C11 . 117.1(6) yes
C8 C9 C10 . 118.7(5) yes
O2 C11 C7 . 118.3(6) yes
O1 C11 O2 . 127.9(5) yes
O3 C12 C4 . 117.9(5) yes
C1 N2 C5 . 120.6(5) yes
C1 C2 C3 . 118.5(6) yes
C3 C4 C12 . 116.5(5) yes
C5 C4 C12 . 125.2(5) yes
C4 C5 C6 . 126.3(6) yes
N1 C6 C5 . 112.9(5) yes
N1 C6 C7 . 121.1(5) yes
C6 C7 C8 . 116.4(6) yes
C7 C8 C9 . 121.4(6) yes
N1 C10 C9 . 120.8(5) yes
O1 C11 C7 . 113.7(6) yes
O4 C12 C4 . 115.9(5) yes
O3 C12 O4 . 126.0(6) yes

loop_
_geom_bond_atom_site_label_1
_geom_bond_atom_site_label_2
_geom_bond_site_symmetry_2
_geom_bond_distance
_geom_bond_publ_flag
Cu N1 . 2.065(5) yes
Cu O1W . 2.159(4) yes
Cu O1 4_557 1.949(4) yes
Cu N2 . 2.031(5) yes
Cu O2W . 1.979(4) yes
O1 C11 . 1.280(8) yes
O3 C12 . 1.228(8) yes
N1 C6 . 1.360(8) yes
N2 C1 . 1.345(8) yes
C1 C2 . 1.380(8) yes
C3 C4 . 1.413(9) yes
C4 C12 . 1.538(9) yes
C6 C7 . 1.392(9) yes
C7 C11 . 1.522(9) yes
C9 C10 . 1.376(9) yes
O2 C11 . 1.231(9) yes
O4 C12 . 1.270(7) yes
N1 C10 . 1.340(7) yes
N2 C5 . 1.361(9) yes
C2 C3 . 1.356(9) yes
C4 C5 . 1.396(9) yes
C5 C6 . 1.488(9) yes
C7 C8 . 1.400(9) yes
C8 C9 . 1.377(8) yes
